data_4505307
loop_
_publ_author_name
'Bhogala, Balakrishna R.'
'Thallapally, Praveen K.'
'Nangia, Ashwini'

_publ_section_title
;
 1:2 and 1:1 Ag(I)-Isonicotinamide Coordination Compounds:&#x2009;
 Five-Fold Interpenetrated CdSO4Network and the First Example of
 (Pyridine)N&#x2212;Ag&#x2212;O(Amide) Bonds
;
_journal_issue 2
_journal_name_full 'Crystal Growth &amp; Design'
_journal_page_first 215
_journal_paper_doi 10.1021/cg034157p
_journal_volume 4
_journal_year 2004
_chemical_formula_moiety '(C12 H12 Ag N4 O2+) (B F4-)'
_chemical_formula_sum 'C12 H12 Ag B F4 N4 O2'
_chemical_formula_weight 438.94
_chemical_name_systematic
; 
 bis(isonicotinamide)-silver(I)tetraflouroborate 
;
_space_group_IT_number 2
_symmetry_cell_setting triclinic
_symmetry_space_group_name_Hall '-P 1'
_symmetry_space_group_name_H-M 'P -1'
_atom_sites_solution_hydrogens geom
_atom_sites_solution_primary direct
_atom_sites_solution_secondary difmap
_audit_creation_method SHELXL-97
_cell_angle_alpha 104.58(3)
_cell_angle_beta 94.80(3)
_cell_angle_gamma 104.50(3)
_cell_formula_units_Z 2
_cell_length_a 6.8127(14)
_cell_length_b 8.6378(17)
_cell_length_c 14.336(3)
_cell_measurement_reflns_used 25
_cell_measurement_temperature 293(2)
_cell_measurement_theta_max 10.80
_cell_measurement_theta_min 9.22
_cell_volume 780.7(3)
_computing_cell_refinement 'CAD4 data collection software'
_computing_data_collection 'CAD4 data collection software'
_computing_data_reduction 'XTAL 3.5'
_computing_molecular_graphics 'PLUTON (Spek, 1992)'
_computing_publication_material 'SHELXL-97 (Sheldrick, 1997)'
_computing_structure_refinement 'SHELXL-97 (Sheldrick, 1997)'
_computing_structure_solution 'SHELXS-97 (Sheldrick, 1990)'
_diffrn_ambient_temperature 293(2)
_diffrn_measured_fraction_theta_full 0.990
_diffrn_measured_fraction_theta_max 0.990
_diffrn_measurement_device_type 'Enraf Nonius MACH-3'
_diffrn_measurement_method '\w scans'
_diffrn_radiation_monochromator graphite
_diffrn_radiation_source 'fine-focus sealed tube'
_diffrn_radiation_type MoK\a
_diffrn_radiation_wavelength 0.71073
_diffrn_reflns_av_R_equivalents 0.0185
_diffrn_reflns_av_sigmaI/netI 0.0082
_diffrn_reflns_limit_h_max 8
_diffrn_reflns_limit_h_min 0
_diffrn_reflns_limit_k_max 9
_diffrn_reflns_limit_k_min -10
_diffrn_reflns_limit_l_max 16
_diffrn_reflns_limit_l_min -16
_diffrn_reflns_number 2992
_diffrn_reflns_theta_full 25.06
_diffrn_reflns_theta_max 25.06
_diffrn_reflns_theta_min 1.49
_diffrn_standards_decay_% 1
_diffrn_standards_interval_count 150
_diffrn_standards_interval_time 90
_diffrn_standards_number 3
_exptl_absorpt_coefficient_mu 1.348
_exptl_absorpt_correction_T_max 1.0000
_exptl_absorpt_correction_T_min 0.8593
_exptl_absorpt_correction_type psi-scan
_exptl_absorpt_process_details 'WinGX v1.64.03b, (2000)'
_exptl_crystal_colour colourless
_exptl_crystal_density_diffrn 1.867
_exptl_crystal_density_method 'not measured'
_exptl_crystal_description laths
_exptl_crystal_F_000 432
_exptl_crystal_size_max 0.58
_exptl_crystal_size_mid 0.33
_exptl_crystal_size_min 0.19
_refine_diff_density_max 0.351
_refine_diff_density_min -0.301
_refine_diff_density_rms 0.067
_refine_ls_extinction_method none
_refine_ls_goodness_of_fit_ref 1.173
_refine_ls_hydrogen_treatment mixed
_refine_ls_matrix_type full
_refine_ls_number_parameters 220
_refine_ls_number_reflns 2743
_refine_ls_number_restraints 0
_refine_ls_restrained_S_all 1.173
_refine_ls_R_factor_all 0.0294
_refine_ls_R_factor_gt 0.0237
_refine_ls_shift/su_max 0.000
_refine_ls_shift/su_mean 0.000
_refine_ls_structure_factor_coef Fsqd
_refine_ls_weighting_details 'calc w=1/[\s^2^(Fo^2^)+(0.0353P)^2^+0.4840P] where P=(Fo^2^+2Fc^2^)/3'
_refine_ls_weighting_scheme calc
_refine_ls_wR_factor_gt 0.0636
_refine_ls_wR_factor_ref 0.0738
_reflns_number_gt 2442
_reflns_number_total 2743
_reflns_threshold_expression >2sigma(I)
_cod_data_source_file cg034157psi20030815_050617.cif
_cod_data_source_block 1
_cod_original_cell_volume 780.8(3)
_cod_database_code 4505307

loop_
_symmetry_equiv_pos_as_xyz
'x, y, z'
'-x, -y, -z'

loop_
_atom_site_label
_atom_site_type_symbol
_atom_site_fract_x
_atom_site_fract_y
_atom_site_fract_z
_atom_site_U_iso_or_equiv
_atom_site_adp_type
_atom_site_occupancy
_atom_site_symmetry_multiplicity
_atom_site_calc_flag
_atom_site_refinement_flags
Ag1 Ag 0.0000 0.0000 0.0000 0.05472(12) Uani 1 2 d S
N4 N 0.1360(3) 0.2512(2) 0.00084(17) 0.0413(5) Uani 1 1 d .
C11 C 0.1439(4) 0.2966(3) -0.0814(2) 0.0439(6) Uani 1 1 d .
H11A H 0.0973 0.2147 -0.1408 0.053 Uiso 1 1 calc R
C9 C 0.2868(4) 0.5828(3) 0.00508(17) 0.0331(5) Uani 1 1 d .
N3 N 0.4418(4) 0.8765(3) 0.08566(16) 0.0503(6) Uani 1 1 d .
H3A H 0.4895 0.9789 0.0864 0.060 Uiso 1 1 calc R
H3B H 0.4431 0.8496 0.1395 0.060 Uiso 1 1 calc R
O2 O 0.3609(4) 0.7914(2) -0.07638(15) 0.0629(7) Uani 1 1 d .
C8 C 0.2804(4) 0.5362(3) 0.09049(19) 0.0398(6) Uani 1 1 d .
H8A H 0.3259 0.6160 0.1507 0.048 Uiso 1 1 calc R
C7 C 0.2059(4) 0.3705(3) 0.0854(2) 0.0428(6) Uani 1 1 d .
H7A H 0.2041 0.3401 0.1432 0.051 Uiso 1 1 calc R
C12 C 0.3668(4) 0.7607(3) 0.00218(19) 0.0369(5) Uani 1 1 d .
C10 C 0.2182(4) 0.4598(3) -0.08191(19) 0.0395(6) Uani 1 1 d .
H10A H 0.2220 0.4868 -0.1407 0.047 Uiso 1 1 calc R
Ag2 Ag 0.5000 0.5000 0.5000 0.06014(13) Uani 1 2 d S
N2 N 0.2957(4) 0.6312(3) 0.56378(18) 0.0519(6) Uani 1 1 d .
C3 C 0.0252(4) 0.7985(3) 0.64714(18) 0.0422(6) Uani 1 1 d .
N1 N -0.2437(4) 0.9362(4) 0.64282(19) 0.0607(7) Uani 1 1 d .
H1A H -0.3275 0.9870 0.6692 0.073 Uiso 1 1 calc R
H1B H -0.2419 0.9168 0.5811 0.073 Uiso 1 1 calc R
O1 O -0.1138(4) 0.9125(3) 0.78529(15) 0.0691(6) Uani 1 1 d .
C6 C -0.1167(5) 0.8876(3) 0.69750(19) 0.0471(6) Uani 1 1 d .
C2 C 0.1497(5) 0.7394(4) 0.7018(2) 0.0534(7) Uani 1 1 d .
H2A H 0.1448 0.7554 0.7681 0.064 Uiso 1 1 calc R
C4 C 0.0426(5) 0.7732(4) 0.5494(2) 0.0480(7) Uani 1 1 d .
H4A H -0.0369 0.8122 0.5099 0.058 Uiso 1 1 calc R
C5 C 0.1777(5) 0.6903(4) 0.5112(2) 0.0527(7) Uani 1 1 d .
H5A H 0.1874 0.6746 0.4454 0.063 Uiso 1 1 calc R
C1 C 0.2800(5) 0.6574(4) 0.6585(2) 0.0581(8) Uani 1 1 d .
H1C H 0.3618 0.6178 0.6967 0.070 Uiso 1 1 calc R
F4 F 0.4563(4) 0.6172(3) 0.32360(16) 0.0828(6) Uani 1 1 d .
F3 F 0.5299(4) 0.8595(3) 0.28488(14) 0.0791(6) Uani 1 1 d .
F2 F 0.6292(4) 0.8531(3) 0.43597(14) 0.0884(7) Uani 1 1 d .
F1 F 0.7795(4) 0.7437(4) 0.3149(2) 0.1098(9) Uani 1 1 d .
B13 B 0.5998(6) 0.7693(4) 0.3396(2) 0.0491(8) Uani 1 1 d .

loop_
_atom_site_aniso_label
_atom_site_aniso_U_11
_atom_site_aniso_U_22
_atom_site_aniso_U_33
_atom_site_aniso_U_23
_atom_site_aniso_U_13
_atom_site_aniso_U_12
Ag1 0.0571(2) 0.02655(16) 0.0844(3) 0.02524(15) 0.01494(16) 0.00775(13)
N4 0.0441(12) 0.0276(10) 0.0553(13) 0.0174(10) 0.0107(10) 0.0087(9)
C11 0.0538(16) 0.0278(12) 0.0456(15) 0.0082(11) 0.0067(12) 0.0062(11)
C9 0.0331(12) 0.0273(11) 0.0409(13) 0.0148(10) 0.0057(10) 0.0069(9)
N3 0.0770(17) 0.0272(11) 0.0411(12) 0.0129(9) 0.0083(11) 0.0018(11)
O2 0.0963(17) 0.0359(10) 0.0432(11) 0.0218(9) -0.0120(11) -0.0082(10)
C8 0.0476(14) 0.0310(12) 0.0386(13) 0.0128(10) 0.0042(11) 0.0050(11)
C7 0.0514(15) 0.0361(13) 0.0447(14) 0.0220(12) 0.0086(12) 0.0081(11)
C12 0.0387(13) 0.0281(12) 0.0438(14) 0.0162(10) 0.0031(11) 0.0041(10)
C10 0.0486(15) 0.0313(12) 0.0396(13) 0.0144(10) 0.0071(11) 0.0084(11)
Ag2 0.0608(2) 0.0582(2) 0.0700(2) 0.02392(17) 0.01963(17) 0.02303(17)
N2 0.0547(14) 0.0507(14) 0.0531(14) 0.0199(11) 0.0107(11) 0.0140(11)
C3 0.0486(15) 0.0351(13) 0.0357(13) 0.0095(10) 0.0011(11) 0.0015(11)
N1 0.0686(17) 0.0714(18) 0.0452(14) 0.0115(13) 0.0091(12) 0.0300(15)
O1 0.1018(19) 0.0726(15) 0.0377(11) 0.0121(10) 0.0160(11) 0.0348(14)
C6 0.0581(17) 0.0362(14) 0.0380(15) 0.0056(11) 0.0046(12) 0.0034(12)
C2 0.0658(19) 0.0601(18) 0.0351(14) 0.0177(13) 0.0028(13) 0.0166(15)
C4 0.0541(17) 0.0528(16) 0.0381(14) 0.0163(12) 0.0035(12) 0.0143(13)
C5 0.0610(18) 0.0603(18) 0.0380(14) 0.0164(13) 0.0068(13) 0.0171(15)
C1 0.0642(19) 0.065(2) 0.0539(18) 0.0280(15) 0.0058(15) 0.0229(16)
F4 0.1031(17) 0.0647(13) 0.0747(13) 0.0306(11) -0.0003(12) 0.0068(11)
F3 0.1233(18) 0.0632(12) 0.0550(11) 0.0236(9) -0.0075(11) 0.0335(12)
F2 0.124(2) 0.0945(17) 0.0383(10) 0.0114(10) 0.0017(11) 0.0277(14)
F1 0.0959(19) 0.135(2) 0.119(2) 0.0398(18) 0.0479(16) 0.0551(17)
B13 0.065(2) 0.0510(18) 0.0366(16) 0.0167(14) 0.0096(14) 0.0202(16)

loop_
_atom_type_symbol
_atom_type_description
_atom_type_scat_dispersion_real
_atom_type_scat_dispersion_imag
_atom_type_scat_source
C C 0.0033 0.0016 'International Tables Vol C Tables 4.2.6.8 and 6.1.1.4'
H H 0.0000 0.0000 'International Tables Vol C Tables 4.2.6.8 and 6.1.1.4'
B B 0.0013 0.0007 'International Tables Vol C Tables 4.2.6.8 and 6.1.1.4'
N N 0.0061 0.0033 'International Tables Vol C Tables 4.2.6.8 and 6.1.1.4'
O O 0.0106 0.0060 'International Tables Vol C Tables 4.2.6.8 and 6.1.1.4'
F F 0.0171 0.0103 'International Tables Vol C Tables 4.2.6.8 and 6.1.1.4'
Ag Ag -0.8971 1.1015 'International Tables Vol C Tables 4.2.6.8 and 6.1.1.4'

loop_
_geom_angle_atom_site_label_1
_geom_angle_atom_site_label_2
_geom_angle_atom_site_label_3
_geom_angle
_geom_angle_site_symmetry_1
_geom_angle_site_symmetry_3
N4 Ag1 N4 180.0 2 .
C11 N4 C7 117.8(2) . .
C11 N4 Ag1 121.85(18) . .
C7 N4 Ag1 120.20(17) . .
N4 C11 C10 122.6(2) . .
N4 C11 H11A 118.7 . .
C10 C11 H11A 118.7 . .
C10 C9 C8 118.0(2) . .
C10 C9 C12 118.3(2) . .
C8 C9 C12 123.6(2) . .
C12 N3 H3A 120.0 . .
C12 N3 H3B 120.0 . .
H3A N3 H3B 120.0 . .
C7 C8 C9 119.2(2) . .
C7 C8 H8A 120.4 . .
C9 C8 H8A 120.4 . .
N4 C7 C8 122.7(2) . .
N4 C7 H7A 118.6 . .
C8 C7 H7A 118.6 . .
O2 C12 N3 122.9(2) . .
O2 C12 C9 119.3(2) . .
N3 C12 C9 117.8(2) . .
C9 C10 C11 119.6(2) . .
C9 C10 H10A 120.2 . .
C11 C10 H10A 120.2 . .
N2 Ag2 N2 180.00(7) . 2_666
C5 N2 C1 117.1(3) . .
C5 N2 Ag2 121.6(2) . .
C1 N2 Ag2 121.4(2) . .
C2 C3 C4 117.1(3) . .
C2 C3 C6 118.3(2) . .
C4 C3 C6 124.6(3) . .
C6 N1 H1A 120.0 . .
C6 N1 H1B 120.0 . .
H1A N1 H1B 120.0 . .
O1 C6 N1 122.3(3) . .
O1 C6 C3 120.2(3) . .
N1 C6 C3 117.6(2) . .
C1 C2 C3 120.0(3) . .
C1 C2 H2A 120.0 . .
C3 C2 H2A 120.0 . .
C5 C4 C3 119.6(3) . .
C5 C4 H4A 120.2 . .
C3 C4 H4A 120.2 . .
N2 C5 C4 123.2(3) . .
N2 C5 H5A 118.4 . .
C4 C5 H5A 118.4 . .
N2 C1 C2 123.1(3) . .
N2 C1 H1C 118.5 . .
C2 C1 H1C 118.5 . .
F1 B13 F2 109.2(3) . .
F1 B13 F3 110.5(3) . .
F2 B13 F3 109.7(3) . .
F1 B13 F4 109.1(3) . .
F2 B13 F4 108.8(3) . .
F3 B13 F4 109.5(3) . .

loop_
_geom_bond_atom_site_label_1
_geom_bond_atom_site_label_2
_geom_bond_distance
_geom_bond_site_symmetry_2
Ag1 N4 2.132(2) 2
Ag1 N4 2.132(2) .
N4 C11 1.334(4) .
N4 C7 1.337(4) .
C11 C10 1.375(4) .
C11 H11A 0.9300 .
C9 C10 1.374(4) .
C9 C8 1.383(3) .
C9 C12 1.509(3) .
N3 C12 1.316(3) .
N3 H3A 0.8600 .
N3 H3B 0.8600 .
O2 C12 1.220(3) .
C8 C7 1.374(4) .
C8 H8A 0.9300 .
C7 H7A 0.9300 .
C10 H10A 0.9300 .
Ag2 N2 2.131(3) .
Ag2 N2 2.131(3) 2_666
N2 C5 1.332(4) .
N2 C1 1.338(4) .
C3 C2 1.379(4) .
C3 C4 1.382(4) .
C3 C6 1.502(4) .
N1 C6 1.332(4) .
N1 H1A 0.8600 .
N1 H1B 0.8600 .
O1 C6 1.220(3) .
C2 C1 1.364(5) .
C2 H2A 0.9300 .
C4 C5 1.369(4) .
C4 H4A 0.9300 .
C5 H5A 0.9300 .
C1 H1C 0.9300 .
F4 B13 1.380(4) .
F3 B13 1.371(4) .
F2 B13 1.361(4) .
F1 B13 1.357(4) .
